data_4333487
loop_
_publ_author_name
'Stork, Jay R.'
'Thoi, Van S.'
'Cohen, Seth M.'

_publ_section_title
;
 Rare Examples of Transition-Metal&#x2212;Main-Group Metal Heterometallic
 Metal&#x2212;Organic Frameworks from Gallium and Indium Dipyrrinato
 Complexes and Silver Salts:&#x00A0; Synthesis and Framework Variability
;
_journal_issue 26
_journal_name_full 'Inorganic Chemistry'
_journal_page_first 11213
_journal_page_last 11223
_journal_paper_doi 10.1021/ic7016159
_journal_volume 46
_journal_year 2007
_chemical_formula_sum 'C42 H30 Ag F4 Ga N9 P'
_chemical_formula_weight 945.31
_chemical_name_common MOF-Ga/AgPF~6~-1b
_chemical_name_systematic
; 
 ? 
;
_space_group_IT_number 15
_symmetry_cell_setting monoclinic
_symmetry_space_group_name_Hall '-C 2yc'
_symmetry_space_group_name_H-M 'C 1 2/c 1'
_atom_sites_solution_hydrogens geom
_atom_sites_solution_primary direct
_atom_sites_solution_secondary difmap
_audit_creation_method SHELXL-97
_cell_angle_alpha 90.00
_cell_angle_beta 116.457(3)
_cell_angle_gamma 90.00
_cell_formula_units_Z 8
_cell_length_a 30.705(6)
_cell_length_b 12.857(3)
_cell_length_c 33.146(7)
_cell_measurement_reflns_used 961
_cell_measurement_temperature 100(2)
_cell_measurement_theta_max 26.8
_cell_measurement_theta_min 2.57
_cell_volume 11715(4)
_computing_cell_refinement SMART
_computing_data_collection 'SMART 5.632 (Bruker, 2005)'
_computing_data_reduction 'SAINT 6.45A (Bruker, 2003)'
_computing_molecular_graphics 'SHELXTL 5.1 (Sheldrick, 1994)'
_computing_publication_material SHELXL97
_computing_structure_refinement 'SHELXL97 (Sheldrick, 1997)'
_computing_structure_solution 'SHELXS97 (Sheldrick, 1990)'
_diffrn_ambient_temperature 100(2)
_diffrn_detector_area_resol_mean 8.3
_diffrn_measured_fraction_theta_full 0.994
_diffrn_measured_fraction_theta_max 0.994
_diffrn_measurement_device_type 'Bruker APEX'
_diffrn_measurement_method \w
_diffrn_radiation_monochromator graphite
_diffrn_radiation_source 'fine-focus sealed tube'
_diffrn_radiation_type MoK\a
_diffrn_radiation_wavelength 0.71073
_diffrn_reflns_av_R_equivalents 0.0506
_diffrn_reflns_av_sigmaI/netI 0.0647
_diffrn_reflns_limit_h_max 38
_diffrn_reflns_limit_h_min -37
_diffrn_reflns_limit_k_max 15
_diffrn_reflns_limit_k_min -16
_diffrn_reflns_limit_l_max 36
_diffrn_reflns_limit_l_min -41
_diffrn_reflns_number 35576
_diffrn_reflns_theta_full 26.37
_diffrn_reflns_theta_max 26.37
_diffrn_reflns_theta_min 1.37
_diffrn_standards_number 0
_exptl_absorpt_coefficient_mu 0.864
_exptl_absorpt_correction_T_max 0.88946
_exptl_absorpt_correction_T_min 0.78182
_exptl_absorpt_correction_type multi-scan
_exptl_absorpt_process_details 'SADABS 2.10 (Sheldrick, 2004)'
_exptl_crystal_colour red
_exptl_crystal_density_diffrn 1.072
_exptl_crystal_density_method 'not measured'
_exptl_crystal_description 'cut needle'
_exptl_crystal_F_000 3792
_exptl_crystal_size_max 0.30
_exptl_crystal_size_mid 0.28
_exptl_crystal_size_min 0.17
_platon_squeeze_details
;
;
_refine_diff_density_max 0.699
_refine_diff_density_min -0.482
_refine_diff_density_rms 0.072
_refine_ls_extinction_method none
_refine_ls_goodness_of_fit_ref 0.893
_refine_ls_hydrogen_treatment constr
_refine_ls_matrix_type full
_refine_ls_number_parameters 527
_refine_ls_number_reflns 11900
_refine_ls_number_restraints 0
_refine_ls_restrained_S_all 0.893
_refine_ls_R_factor_all 0.0850
_refine_ls_R_factor_gt 0.0505
_refine_ls_shift/su_max 0.002
_refine_ls_shift/su_mean 0.000
_refine_ls_structure_factor_coef Fsqd
_refine_ls_weighting_details 'calc w=1/[\s^2^(Fo^2^)+(0.0717P)^2^] where P=(Fo^2^+2Fc^2^)/3'
_refine_ls_weighting_scheme calc
_refine_ls_wR_factor_gt 0.1173
_refine_ls_wR_factor_ref 0.1280
_reflns_number_gt 7224
_reflns_number_total 11900
_reflns_threshold_expression I>2\s(I)
_cod_data_source_file ic7016159sup1.cif
_cod_data_source_block jrs154-sqz2
_cod_original_sg_symbol_H-M 'C 2/c'
_cod_database_code 4333487

loop_
_symmetry_equiv_pos_as_xyz
'x, y, z'
'-x, y, -z+1/2'
'x+1/2, y+1/2, z'
'-x+1/2, y+1/2, -z+1/2'
'-x, -y, -z'
'x, -y, z-1/2'
'-x+1/2, -y+1/2, -z'
'x+1/2, -y+1/2, z-1/2'

loop_
_atom_site_label
_atom_site_type_symbol
_atom_site_fract_x
_atom_site_fract_y
_atom_site_fract_z
_atom_site_U_iso_or_equiv
_atom_site_adp_type
_atom_site_occupancy
_atom_site_symmetry_multiplicity
_atom_site_calc_flag
_atom_site_refinement_flags
_atom_site_disorder_group
Ag1 Ag 0.21700(2) 0.20514(5) 0.226449(12) 0.04846(17) Uani 0.8629(13) 1 d P 1
Ag2 Ag 0.23013(11) 0.2611(3) 0.23388(9) 0.04846(17) Uani 0.1371(13) 1 d P 2
Ga1 Ga 0.565089(13) 0.01709(3) 0.412391(12) 0.03928(12) Uani 1 1 d . .
C1 C 0.50522(13) -0.1685(3) 0.36053(11) 0.0465(9) Uani 1 1 d . .
H1 H 0.5330 -0.2123 0.3732 0.056 Uiso 1 1 calc R .
C2 C 0.45903(14) -0.2008(3) 0.32715(12) 0.0532(10) Uani 1 1 d . .
H2 H 0.4503 -0.2680 0.3141 0.064 Uiso 1 1 calc R .
C3 C 0.42962(14) -0.1156(3) 0.31768(12) 0.0491(9) Uani 1 1 d . .
H3 H 0.3964 -0.1121 0.2961 0.059 Uiso 1 1 calc R .
C4 C 0.45741(12) -0.0331(3) 0.34573(10) 0.0393(8) Uani 1 1 d . .
C5 C 0.44202(12) 0.0680(3) 0.34796(11) 0.0384(8) Uani 1 1 d . .
C6 C 0.46983(12) 0.1495(3) 0.37556(10) 0.0387(8) Uani 1 1 d . .
C7 C 0.45355(13) 0.2493(3) 0.37988(11) 0.0445(9) Uani 1 1 d . .
H7 H 0.4212 0.2748 0.3646 0.053 Uiso 1 1 calc R .
C8 C 0.49374(14) 0.3037(3) 0.41067(12) 0.0472(9) Uani 1 1 d . .
H8 H 0.4944 0.3732 0.4206 0.057 Uiso 1 1 calc R .
C9 C 0.53294(14) 0.2354(3) 0.42396(11) 0.0447(9) Uani 1 1 d . .
H9 H 0.5653 0.2528 0.4449 0.054 Uiso 1 1 calc R .
C10 C 0.39023(12) 0.0932(3) 0.31750(10) 0.0383(8) Uani 1 1 d . .
C11 C 0.35182(13) 0.0444(3) 0.32135(11) 0.0471(9) Uani 1 1 d . .
H11 H 0.3582 -0.0068 0.3440 0.056 Uiso 1 1 calc R .
C12 C 0.30465(13) 0.0704(3) 0.29244(12) 0.0503(10) Uani 1 1 d . .
H12 H 0.2790 0.0352 0.2954 0.060 Uiso 1 1 calc R .
C13 C 0.32967(14) 0.1880(3) 0.25629(11) 0.0452(9) Uani 1 1 d . .
H13 H 0.3218 0.2383 0.2331 0.054 Uiso 1 1 calc R .
C14 C 0.37851(13) 0.1671(3) 0.28363(11) 0.0436(9) Uani 1 1 d . .
H14 H 0.4033 0.2024 0.2793 0.052 Uiso 1 1 calc R .
C15 C 0.53003(12) -0.0994(3) 0.47223(11) 0.0413(8) Uani 1 1 d . .
H15 H 0.5080 -0.1394 0.4474 0.050 Uiso 1 1 calc R .
C16 C 0.53616(13) -0.1105(3) 0.51702(11) 0.0426(9) Uani 1 1 d . .
H16 H 0.5196 -0.1579 0.5273 0.051 Uiso 1 1 calc R .
C17 C 0.57039(13) -0.0402(3) 0.54219(12) 0.0459(9) Uani 1 1 d . .
H17 H 0.5823 -0.0291 0.5737 0.055 Uiso 1 1 calc R .
C18 C 0.58536(12) 0.0141(3) 0.51300(11) 0.0401(8) Uani 1 1 d . .
C19 C 0.62129(12) 0.0900(3) 0.52416(11) 0.0418(9) Uani 1 1 d . .
C20 C 0.63977(12) 0.1343(3) 0.49638(11) 0.0452(9) Uani 1 1 d . .
C21 C 0.67594(14) 0.2123(3) 0.50754(13) 0.0557(10) Uani 1 1 d . .
H21 H 0.6930 0.2444 0.5362 0.067 Uiso 1 1 calc R .
C22 C 0.68192(15) 0.2331(4) 0.47002(14) 0.0605(11) Uani 1 1 d . .
H22 H 0.7037 0.2818 0.4673 0.073 Uiso 1 1 calc R .
C23 C 0.64902(14) 0.1672(3) 0.43608(13) 0.0542(10) Uani 1 1 d . .
H23 H 0.6454 0.1652 0.4061 0.065 Uiso 1 1 calc R .
C24 C 0.64343(12) 0.1294(3) 0.57237(11) 0.0439(9) Uani 1 1 d . .
C25 C 0.69102(13) 0.1071(3) 0.60158(12) 0.0500(10) Uani 1 1 d . .
H25 H 0.7104 0.0652 0.5923 0.060 Uiso 1 1 calc R .
C26 C 0.71017(13) 0.1478(3) 0.64532(12) 0.0503(10) Uani 1 1 d . .
H26 H 0.7428 0.1316 0.6658 0.060 Uiso 1 1 calc R .
C27 C 0.63884(14) 0.2284(3) 0.63054(12) 0.0530(10) Uani 1 1 d . .
H27 H 0.6203 0.2717 0.6403 0.064 Uiso 1 1 calc R .
C28 C 0.61687(13) 0.1898(3) 0.58722(12) 0.0489(10) Uani 1 1 d . .
H28 H 0.5837 0.2051 0.5679 0.059 Uiso 1 1 calc R .
C29 C 0.55088(14) 0.1386(4) 0.32911(12) 0.0573(11) Uani 1 1 d . .
H29 H 0.5316 0.1888 0.3348 0.069 Uiso 1 1 calc R .
C30 C 0.56112(16) 0.1404(4) 0.29130(13) 0.0661(12) Uani 1 1 d . .
H30 H 0.5510 0.1915 0.2682 0.079 Uiso 1 1 calc R .
C31 C 0.58842(16) 0.0540(4) 0.29492(13) 0.0637(12) Uani 1 1 d . .
H31 H 0.6002 0.0325 0.2741 0.076 Uiso 1 1 calc R .
C32 C 0.59604(14) 0.0026(3) 0.33499(12) 0.0482(9) Uani 1 1 d . .
C33 C 0.62268(14) -0.0883(3) 0.35195(12) 0.0526(10) Uani 1 1 d . .
C34 C 0.63009(14) -0.1396(3) 0.39174(12) 0.0506(10) Uani 1 1 d . .
C35 C 0.65941(17) -0.2284(4) 0.41108(15) 0.0685(13) Uani 1 1 d . .
H35 H 0.6769 -0.2670 0.3986 0.082 Uiso 1 1 calc R .
C36 C 0.65792(17) -0.2479(4) 0.45072(14) 0.0708(13) Uani 1 1 d . .
H36 H 0.6746 -0.3018 0.4715 0.085 Uiso 1 1 calc R .
C37 C 0.62718(14) -0.1734(3) 0.45482(12) 0.0593(11) Uani 1 1 d . .
H37 H 0.6193 -0.1703 0.4794 0.071 Uiso 1 1 calc R .
C38 C 0.64581(15) -0.1374(4) 0.32501(12) 0.0560(11) Uani 1 1 d . .
C39 C 0.62942(18) -0.2313(4) 0.30307(15) 0.0668(12) Uani 1 1 d . .
H39 H 0.6036 -0.2673 0.3054 0.080 Uiso 1 1 calc R .
C40 C 0.65080(19) -0.2720(4) 0.27797(15) 0.0693(13) Uani 1 1 d . .
H40 H 0.6395 -0.3371 0.2635 0.083 Uiso 1 1 calc R .
C41 C 0.70195(16) -0.1359(4) 0.29289(15) 0.0689(13) Uani 1 1 d . .
H41 H 0.7276 -0.1019 0.2895 0.083 Uiso 1 1 calc R .
C42 C 0.68231(16) -0.0868(4) 0.31982(14) 0.0653(12) Uani 1 1 d . .
H42 H 0.6941 -0.0213 0.3337 0.078 Uiso 1 1 calc R .
N1 N 0.50486(10) -0.0693(2) 0.37191(8) 0.0391(7) Uani 1 1 d . .
N2 N 0.51995(10) 0.1425(2) 0.40390(9) 0.0399(7) Uani 1 1 d . .
N3 N 0.29325(10) 0.1418(2) 0.26070(9) 0.0442(7) Uani 1 1 d . .
N4 N 0.55913(10) -0.0257(2) 0.46922(9) 0.0395(7) Uani 1 1 d . .
N5 N 0.62353(10) 0.1077(2) 0.45114(9) 0.0445(7) Uani 1 1 d . .
N6 N 0.68453(11) 0.2080(2) 0.65933(10) 0.0487(8) Uani 1 1 d . .
N7 N 0.57191(10) 0.0572(2) 0.35542(9) 0.0467(8) Uani 1 1 d . .
N8 N 0.61024(10) -0.1072(2) 0.42055(9) 0.0464(8) Uani 1 1 d . .
N9 N 0.68661(14) -0.2246(3) 0.27285(12) 0.0637(10) Uani 1 1 d . .
P1 P 0.16312(4) -0.03361(11) 0.21417(4) 0.0649(3) Uani 1 1 d . .
F1 F 0.11695(11) -0.0832(2) 0.21176(13) 0.1161(12) Uani 1 1 d . .
F2 F 0.16551(16) -0.1135(3) 0.18031(13) 0.1327(14) Uani 1 1 d . .
F3 F 0.15340(14) 0.0692(3) 0.19716(11) 0.1314(13) Uani 1 1 d . .
F4 F 0.20175(17) -0.0602(4) 0.25654(15) 0.208(3) Uani 1 1 d . .

loop_
_atom_site_aniso_label
_atom_site_aniso_U_11
_atom_site_aniso_U_22
_atom_site_aniso_U_33
_atom_site_aniso_U_23
_atom_site_aniso_U_13
_atom_site_aniso_U_12
Ag1 0.0401(2) 0.0720(4) 0.02935(18) 0.0086(2) 0.01190(15) 0.0122(2)
Ag2 0.0401(2) 0.0720(4) 0.02935(18) 0.0086(2) 0.01190(15) 0.0122(2)
Ga1 0.0349(2) 0.0554(3) 0.02223(19) 0.00098(17) 0.00787(15) 0.00347(18)
C1 0.046(2) 0.059(3) 0.0250(18) -0.0016(17) 0.0073(16) 0.0100(19)
C2 0.058(2) 0.055(2) 0.036(2) -0.0124(18) 0.0114(18) 0.007(2)
C3 0.049(2) 0.054(2) 0.0326(19) -0.0085(17) 0.0082(16) 0.0044(19)
C4 0.0371(18) 0.050(2) 0.0218(16) -0.0027(15) 0.0053(14) 0.0028(17)
C5 0.0372(19) 0.046(2) 0.0276(17) 0.0040(15) 0.0107(15) 0.0080(17)
C6 0.045(2) 0.046(2) 0.0230(17) 0.0016(15) 0.0132(15) 0.0011(17)
C7 0.047(2) 0.047(2) 0.0333(19) 0.0021(16) 0.0117(17) 0.0064(18)
C8 0.056(2) 0.044(2) 0.035(2) -0.0031(16) 0.0144(18) -0.0004(19)
C9 0.046(2) 0.054(2) 0.0273(18) -0.0013(16) 0.0103(16) -0.0053(18)
C10 0.0377(18) 0.044(2) 0.0263(17) -0.0055(15) 0.0080(14) 0.0056(16)
C11 0.045(2) 0.059(3) 0.0273(18) 0.0043(16) 0.0079(16) 0.0070(19)
C12 0.040(2) 0.069(3) 0.035(2) 0.0069(19) 0.0102(17) 0.0051(19)
C13 0.053(2) 0.051(2) 0.0254(18) 0.0028(15) 0.0116(16) 0.0154(19)
C14 0.043(2) 0.058(2) 0.0258(18) 0.0010(16) 0.0116(16) 0.0070(18)
C15 0.0376(19) 0.049(2) 0.0316(18) -0.0025(16) 0.0108(15) 0.0042(17)
C16 0.048(2) 0.051(2) 0.0317(19) 0.0034(16) 0.0205(17) 0.0046(18)
C17 0.044(2) 0.063(3) 0.0261(18) -0.0033(17) 0.0113(16) 0.0052(19)
C18 0.0369(18) 0.055(2) 0.0238(17) -0.0035(15) 0.0092(14) 0.0064(17)
C19 0.0372(18) 0.056(2) 0.0242(17) -0.0005(16) 0.0065(14) 0.0065(17)
C20 0.0345(18) 0.061(3) 0.0319(19) -0.0022(17) 0.0076(15) -0.0013(18)
C21 0.050(2) 0.072(3) 0.039(2) -0.006(2) 0.0135(18) -0.008(2)
C22 0.048(2) 0.078(3) 0.050(3) -0.001(2) 0.017(2) -0.017(2)
C23 0.047(2) 0.077(3) 0.037(2) 0.006(2) 0.0168(18) 0.000(2)
C24 0.043(2) 0.054(2) 0.0258(17) -0.0004(16) 0.0068(15) -0.0015(18)
C25 0.044(2) 0.062(3) 0.033(2) -0.0094(17) 0.0080(16) 0.0042(19)
C26 0.039(2) 0.066(3) 0.035(2) -0.0010(18) 0.0062(16) -0.0049(19)
C27 0.052(2) 0.068(3) 0.036(2) -0.0095(18) 0.0168(19) -0.002(2)
C28 0.042(2) 0.067(3) 0.0318(19) -0.0062(18) 0.0114(16) 0.0011(19)
C29 0.052(2) 0.082(3) 0.034(2) 0.016(2) 0.0160(18) 0.016(2)
C30 0.080(3) 0.084(3) 0.038(2) 0.018(2) 0.029(2) 0.016(3)
C31 0.074(3) 0.083(3) 0.043(2) 0.008(2) 0.034(2) 0.012(3)
C32 0.053(2) 0.063(3) 0.0298(19) 0.0028(17) 0.0199(17) 0.004(2)
C33 0.060(2) 0.067(3) 0.031(2) 0.0030(18) 0.0204(18) 0.004(2)
C34 0.054(2) 0.063(3) 0.039(2) 0.0064(18) 0.0254(19) 0.009(2)
C35 0.079(3) 0.083(3) 0.058(3) 0.014(2) 0.044(2) 0.032(3)
C36 0.081(3) 0.093(3) 0.049(3) 0.024(2) 0.038(2) 0.037(3)
C37 0.057(2) 0.088(3) 0.031(2) 0.016(2) 0.0177(19) 0.030(2)
C38 0.062(3) 0.080(3) 0.035(2) 0.014(2) 0.029(2) 0.018(2)
C39 0.094(3) 0.065(3) 0.063(3) 0.003(2) 0.054(3) 0.003(3)
C40 0.094(4) 0.071(3) 0.058(3) 0.015(2) 0.047(3) 0.014(3)
C41 0.055(3) 0.105(4) 0.052(3) 0.020(3) 0.030(2) 0.006(3)
C42 0.067(3) 0.085(3) 0.049(3) 0.001(2) 0.031(2) 0.005(3)
N1 0.0372(15) 0.0520(19) 0.0223(14) -0.0033(13) 0.0080(12) 0.0048(14)
N2 0.0391(16) 0.0507(19) 0.0242(14) -0.0022(13) 0.0091(12) -0.0004(14)
N3 0.0409(17) 0.060(2) 0.0276(15) 0.0024(14) 0.0112(13) 0.0119(15)
N4 0.0367(15) 0.0525(19) 0.0246(14) 0.0002(13) 0.0094(12) 0.0036(14)
N5 0.0346(15) 0.065(2) 0.0301(15) 0.0011(14) 0.0112(13) -0.0021(15)
N6 0.0456(18) 0.062(2) 0.0344(17) -0.0086(15) 0.0140(15) -0.0081(16)
N7 0.0445(17) 0.062(2) 0.0299(16) 0.0078(14) 0.0130(14) 0.0064(16)
N8 0.0443(17) 0.069(2) 0.0258(15) 0.0048(14) 0.0157(13) 0.0073(16)
N9 0.074(3) 0.073(3) 0.045(2) 0.0096(19) 0.0272(19) 0.014(2)
P1 0.0548(7) 0.0756(9) 0.0562(7) -0.0002(6) 0.0174(6) -0.0096(6)
F1 0.090(2) 0.096(2) 0.178(3) 0.008(2) 0.073(2) -0.0086(18)
F2 0.213(4) 0.096(2) 0.136(3) -0.008(2) 0.120(3) -0.011(3)
F3 0.150(3) 0.102(2) 0.096(2) 0.014(2) 0.013(2) -0.021(2)
F4 0.163(4) 0.185(4) 0.137(4) 0.062(3) -0.058(3) -0.083(4)

loop_
_atom_type_symbol
_atom_type_description
_atom_type_scat_dispersion_real
_atom_type_scat_dispersion_imag
_atom_type_scat_source
C C 0.0033 0.0016 'International Tables Vol C Tables 4.2.6.8 and 6.1.1.4'
H H 0.0000 0.0000 'International Tables Vol C Tables 4.2.6.8 and 6.1.1.4'
N N 0.0061 0.0033 'International Tables Vol C Tables 4.2.6.8 and 6.1.1.4'
F F 0.0171 0.0103 'International Tables Vol C Tables 4.2.6.8 and 6.1.1.4'
P P 0.1023 0.0942 'International Tables Vol C Tables 4.2.6.8 and 6.1.1.4'
Ga Ga 0.2307 1.6083 'International Tables Vol C Tables 4.2.6.8 and 6.1.1.4'
Ag Ag -0.8971 1.1015 'International Tables Vol C Tables 4.2.6.8 and 6.1.1.4'

loop_
_geom_angle_atom_site_label_1
_geom_angle_atom_site_label_2
_geom_angle_atom_site_label_3
_geom_angle
_geom_angle_site_symmetry_1
_geom_angle_site_symmetry_3
N3 Ag1 N6 124.95(11) . 8_455
N3 Ag1 N9 116.35(12) . 3_455
N6 Ag1 N9 109.10(12) 8_455 3_455
N3 Ag1 F3 113.85(12) . .
N6 Ag1 F3 92.15(12) 8_455 .
N9 Ag1 F3 93.15(15) 3_455 .
N9 Ag2 N6 112.12(16) 3_455 8_455
N9 Ag2 N3 116.40(17) 3_455 .
N6 Ag2 N3 122.62(17) 8_455 .
N5 Ga1 N4 89.34(11) . .
N5 Ga1 N8 90.51(12) . .
N4 Ga1 N8 90.08(11) . .
N5 Ga1 N7 90.80(12) . .
N4 Ga1 N7 178.75(12) . .
N8 Ga1 N7 88.68(11) . .
N5 Ga1 N1 177.81(12) . .
N4 Ga1 N1 91.83(11) . .
N8 Ga1 N1 91.34(12) . .
N7 Ga1 N1 88.07(11) . .
N5 Ga1 N2 89.33(12) . .
N4 Ga1 N2 90.33(11) . .
N8 Ga1 N2 179.56(12) . .
N7 Ga1 N2 90.91(11) . .
N1 Ga1 N2 88.81(11) . .
N1 C1 C2 111.7(3) . .
N1 C1 H1 124.1 . .
C2 C1 H1 124.1 . .
C3 C2 C1 105.9(3) . .
C3 C2 H2 127.1 . .
C1 C2 H2 127.1 . .
C2 C3 C4 107.8(3) . .
C2 C3 H3 126.1 . .
C4 C3 H3 126.1 . .
C5 C4 N1 124.0(3) . .
C5 C4 C3 127.7(3) . .
N1 C4 C3 108.3(3) . .
C4 C5 C6 127.4(3) . .
C4 C5 C10 116.8(3) . .
C6 C5 C10 115.8(3) . .
C5 C6 N2 123.8(3) . .
C5 C6 C7 127.4(3) . .
N2 C6 C7 108.9(3) . .
C8 C7 C6 107.1(3) . .
C8 C7 H7 126.4 . .
C6 C7 H7 126.4 . .
C7 C8 C9 105.9(3) . .
C7 C8 H8 127.0 . .
C9 C8 H8 127.0 . .
N2 C9 C8 112.4(3) . .
N2 C9 H9 123.8 . .
C8 C9 H9 123.8 . .
C14 C10 C11 117.2(3) . .
C14 C10 C5 120.7(3) . .
C11 C10 C5 122.1(3) . .
C12 C11 C10 120.0(3) . .
C12 C11 H11 120.0 . .
C10 C11 H11 120.0 . .
N3 C12 C11 123.1(4) . .
N3 C12 H12 118.4 . .
C11 C12 H12 118.4 . .
N3 C13 C14 123.9(3) . .
N3 C13 H13 118.1 . .
C14 C13 H13 118.1 . .
C13 C14 C10 118.4(3) . .
C13 C14 H14 120.8 . .
C10 C14 H14 120.8 . .
N4 C15 C16 111.6(3) . .
N4 C15 H15 124.2 . .
C16 C15 H15 124.2 . .
C17 C16 C15 106.4(3) . .
C17 C16 H16 126.8 . .
C15 C16 H16 126.8 . .
C16 C17 C18 107.8(3) . .
C16 C17 H17 126.1 . .
C18 C17 H17 126.1 . .
C19 C18 N4 123.4(3) . .
C19 C18 C17 128.3(3) . .
N4 C18 C17 108.2(3) . .
C18 C19 C20 128.0(3) . .
C18 C19 C24 116.3(3) . .
C20 C19 C24 115.7(3) . .
N5 C20 C19 123.5(3) . .
N5 C20 C21 108.5(3) . .
C19 C20 C21 128.0(3) . .
C22 C21 C20 108.0(3) . .
C22 C21 H21 126.0 . .
C20 C21 H21 126.0 . .
C21 C22 C23 105.7(4) . .
C21 C22 H22 127.2 . .
C23 C22 H22 127.2 . .
N5 C23 C22 112.0(3) . .
N5 C23 H23 124.0 . .
C22 C23 H23 124.0 . .
C28 C24 C25 118.8(3) . .
C28 C24 C19 120.6(3) . .
C25 C24 C19 120.5(3) . .
C24 C25 C26 118.4(4) . .
C24 C25 H25 120.8 . .
C26 C25 H25 120.8 . .
N6 C26 C25 122.6(3) . .
N6 C26 H26 118.7 . .
C25 C26 H26 118.7 . .
N6 C27 C28 123.3(4) . .
N6 C27 H27 118.3 . .
C28 C27 H27 118.3 . .
C24 C28 C27 119.1(4) . .
C24 C28 H28 120.5 . .
C27 C28 H28 120.5 . .
N7 C29 C30 110.9(4) . .
N7 C29 H29 124.5 . .
C30 C29 H29 124.5 . .
C31 C30 C29 106.1(4) . .
C31 C30 H30 126.9 . .
C29 C30 H30 126.9 . .
C30 C31 C32 107.6(4) . .
C30 C31 H31 126.2 . .
C32 C31 H31 126.2 . .
C33 C32 N7 124.7(3) . .
C33 C32 C31 126.6(4) . .
N7 C32 C31 108.7(3) . .
C32 C33 C34 126.5(4) . .
C32 C33 C38 117.4(3) . .
C34 C33 C38 116.1(3) . .
C33 C34 N8 124.2(3) . .
C33 C34 C35 127.5(4) . .
N8 C34 C35 108.2(3) . .
C36 C35 C34 107.3(4) . .
C36 C35 H35 126.3 . .
C34 C35 H35 126.3 . .
C35 C36 C37 106.4(4) . .
C35 C36 H36 126.8 . .
C37 C36 H36 126.8 . .
N8 C37 C36 112.5(4) . .
N8 C37 H37 123.8 . .
C36 C37 H37 123.8 . .
C42 C38 C39 118.3(4) . .
C42 C38 C33 120.2(4) . .
C39 C38 C33 121.4(4) . .
C40 C39 C38 119.4(4) . .
C40 C39 H39 120.3 . .
C38 C39 H39 120.3 . .
N9 C40 C39 123.3(5) . .
N9 C40 H40 118.4 . .
C39 C40 H40 118.4 . .
N9 C41 C42 123.4(4) . .
N9 C41 H41 118.3 . .
C42 C41 H41 118.3 . .
C38 C42 C41 117.7(4) . .
C38 C42 H42 121.1 . .
C41 C42 H42 121.1 . .
C1 N1 C4 106.3(3) . .
C1 N1 Ga1 125.7(2) . .
C4 N1 Ga1 127.4(2) . .
C9 N2 C6 105.7(3) . .
C9 N2 Ga1 126.6(2) . .
C6 N2 Ga1 127.7(2) . .
C12 N3 C13 117.4(3) . .
C12 N3 Ag1 120.0(2) . .
C13 N3 Ag1 121.3(2) . .
C12 N3 Ag2 130.2(3) . .
C13 N3 Ag2 105.2(2) . .
C15 N4 C18 106.0(3) . .
C15 N4 Ga1 126.6(2) . .
C18 N4 Ga1 127.4(2) . .
C23 N5 C20 105.8(3) . .
C23 N5 Ga1 125.9(2) . .
C20 N5 Ga1 127.5(2) . .
C27 N6 C26 117.8(3) . .
C27 N6 Ag2 133.8(3) . 8_556
C26 N6 Ag2 108.0(3) . 8_556
C27 N6 Ag1 117.9(3) . 8_556
C26 N6 Ag1 123.8(2) . 8_556
C29 N7 C32 106.6(3) . .
C29 N7 Ga1 125.5(3) . .
C32 N7 Ga1 127.8(2) . .
C37 N8 C34 105.6(3) . .
C37 N8 Ga1 126.6(3) . .
C34 N8 Ga1 127.8(2) . .
C41 N9 C40 117.9(4) . .
C41 N9 Ag2 101.1(3) . 3_545
C40 N9 Ag2 140.7(4) . 3_545
C41 N9 Ag1 121.5(3) . 3_545
C40 N9 Ag1 120.5(3) . 3_545
F3 P1 F4 123.7(2) . .
F3 P1 F1 110.1(2) . .
F4 P1 F1 107.4(3) . .
F3 P1 F2 113.6(2) . .
F4 P1 F2 105.6(3) . .
F1 P1 F2 91.6(2) . .
P1 F3 Ag1 120.9(2) . .

loop_
_geom_bond_atom_site_label_1
_geom_bond_atom_site_label_2
_geom_bond_distance
_geom_bond_site_symmetry_2
Ag1 N3 2.251(3) .
Ag1 N6 2.284(3) 8_455
Ag1 N9 2.309(4) 3_455
Ag1 F3 2.474(4) .
Ag2 N9 2.242(4) 3_455
Ag2 N6 2.268(4) 8_455
Ag2 N3 2.316(4) .
Ga1 N5 2.043(3) .
Ga1 N4 2.047(3) .
Ga1 N8 2.053(3) .
Ga1 N7 2.056(3) .
Ga1 N1 2.060(3) .
Ga1 N2 2.062(3) .
C1 N1 1.331(5) .
C1 C2 1.418(5) .
C1 H1 0.9500 .
C2 C3 1.365(5) .
C2 H2 0.9500 .
C3 C4 1.418(5) .
C3 H3 0.9500 .
C4 C5 1.397(5) .
C4 N1 1.402(4) .
C5 C6 1.403(5) .
C5 C10 1.491(4) .
C6 N2 1.404(4) .
C6 C7 1.408(5) .
C7 C8 1.389(5) .
C7 H7 0.9500 .
C8 C9 1.393(5) .
C8 H8 0.9500 .
C9 N2 1.338(4) .
C9 H9 0.9500 .
C10 C14 1.390(5) .
C10 C11 1.391(5) .
C11 C12 1.375(5) .
C11 H11 0.9500 .
C12 N3 1.321(5) .
C12 H12 0.9500 .
C13 N3 1.331(5) .
C13 C14 1.390(5) .
C13 H13 0.9500 .
C14 H14 0.9500 .
C15 N4 1.336(4) .
C15 C16 1.418(5) .
C15 H15 0.9500 .
C16 C17 1.356(5) .
C16 H16 0.9500 .
C17 C18 1.425(5) .
C17 H17 0.9500 .
C18 C19 1.394(5) .
C18 N4 1.406(4) .
C19 C20 1.400(5) .
C19 C24 1.518(4) .
C20 N5 1.396(4) .
C20 C21 1.417(5) .
C21 C22 1.362(5) .
C21 H21 0.9500 .
C22 C23 1.411(6) .
C22 H22 0.9500 .
C23 N5 1.339(5) .
C23 H23 0.9500 .
C24 C28 1.367(5) .
C24 C25 1.376(5) .
C25 C26 1.400(5) .
C25 H25 0.9500 .
C26 N6 1.327(5) .
C26 H26 0.9500 .
C27 N6 1.324(5) .
C27 C28 1.378(5) .
C27 H27 0.9500 .
C28 H28 0.9500 .
C29 N7 1.331(5) .
C29 C30 1.421(5) .
C29 H29 0.9500 .
C30 C31 1.364(6) .
C30 H30 0.9500 .
C31 C32 1.407(5) .
C31 H31 0.9500 .
C32 C33 1.393(5) .
C32 N7 1.395(4) .
C33 C34 1.400(5) .
C33 C38 1.506(5) .
C34 N8 1.405(4) .
C34 C35 1.417(5) .
C35 C36 1.358(6) .
C35 H35 0.9500 .
C36 C37 1.394(6) .
C36 H36 0.9500 .
C37 N8 1.326(4) .
C37 H37 0.9500 .
C38 C42 1.372(6) .
C38 C39 1.383(6) .
C39 C40 1.372(6) .
C39 H39 0.9500 .
C40 N9 1.332(6) .
C40 H40 0.9500 .
C41 N9 1.299(6) .
C41 C42 1.428(6) .
C41 H41 0.9500 .
C42 H42 0.9500 .
N6 Ag2 2.268(4) 8_556
N6 Ag1 2.284(3) 8_556
N9 Ag2 2.242(4) 3_545
N9 Ag1 2.309(4) 3_545
P1 F3 1.416(4) .
P1 F4 1.418(4) .
P1 F1 1.524(3) .
P1 F2 1.547(3) .

loop_
_geom_torsion_atom_site_label_1
_geom_torsion_atom_site_label_2
_geom_torsion_atom_site_label_3
_geom_torsion_atom_site_label_4
_geom_torsion
_geom_torsion_site_symmetry_1
_geom_torsion_site_symmetry_4
N1 C1 C2 C3 0.8(4) . .
C1 C2 C3 C4 -1.3(4) . .
C2 C3 C4 C5 -179.1(4) . .
C2 C3 C4 N1 1.3(4) . .
N1 C4 C5 C6 0.1(6) . .
C3 C4 C5 C6 -179.4(4) . .
N1 C4 C5 C10 179.8(3) . .
C3 C4 C5 C10 0.2(5) . .
C4 C5 C6 N2 4.5(6) . .
C10 C5 C6 N2 -175.2(3) . .
C4 C5 C6 C7 -175.6(3) . .
C10 C5 C6 C7 4.7(5) . .
C5 C6 C7 C8 -179.6(3) . .
N2 C6 C7 C8 0.3(4) . .
C6 C7 C8 C9 0.0(4) . .
C7 C8 C9 N2 -0.4(4) . .
C4 C5 C10 C14 -115.9(4) . .
C6 C5 C10 C14 63.8(4) . .
C4 C5 C10 C11 63.8(4) . .
C6 C5 C10 C11 -116.5(4) . .
C14 C10 C11 C12 -0.3(5) . .
C5 C10 C11 C12 180.0(3) . .
C10 C11 C12 N3 -1.0(6) . .
N3 C13 C14 C10 0.4(5) . .
C11 C10 C14 C13 0.5(5) . .
C5 C10 C14 C13 -179.7(3) . .
N4 C15 C16 C17 0.2(4) . .
C15 C16 C17 C18 0.0(4) . .
C16 C17 C18 C19 -176.8(3) . .
C16 C17 C18 N4 -0.1(4) . .
N4 C18 C19 C20 -4.4(6) . .
C17 C18 C19 C20 171.8(4) . .
N4 C18 C19 C24 175.9(3) . .
C17 C18 C19 C24 -7.9(5) . .
C18 C19 C20 N5 0.6(6) . .
C24 C19 C20 N5 -179.7(3) . .
C18 C19 C20 C21 179.3(4) . .
C24 C19 C20 C21 -1.0(6) . .
N5 C20 C21 C22 -0.1(4) . .
C19 C20 C21 C22 -178.9(4) . .
C20 C21 C22 C23 0.1(5) . .
C21 C22 C23 N5 0.0(5) . .
C18 C19 C24 C28 -70.2(5) . .
C20 C19 C24 C28 110.1(4) . .
C18 C19 C24 C25 111.5(4) . .
C20 C19 C24 C25 -68.3(5) . .
C28 C24 C25 C26 -0.1(6) . .
C19 C24 C25 C26 178.2(3) . .
C24 C25 C26 N6 -1.1(6) . .
C25 C24 C28 C27 1.4(6) . .
C19 C24 C28 C27 -176.9(4) . .
N6 C27 C28 C24 -1.6(6) . .
N7 C29 C30 C31 1.8(5) . .
C29 C30 C31 C32 -2.0(5) . .
C30 C31 C32 C33 -179.0(4) . .
C30 C31 C32 N7 1.5(5) . .
N7 C32 C33 C34 -0.4(7) . .
C31 C32 C33 C34 -179.7(4) . .
N7 C32 C33 C38 179.3(4) . .
C31 C32 C33 C38 -0.1(6) . .
C32 C33 C34 N8 1.5(7) . .
C38 C33 C34 N8 -178.1(4) . .
C32 C33 C34 C35 -175.8(4) . .
C38 C33 C34 C35 4.6(6) . .
C33 C34 C35 C36 176.7(4) . .
N8 C34 C35 C36 -0.9(5) . .
C34 C35 C36 C37 1.3(6) . .
C35 C36 C37 N8 -1.3(6) . .
C32 C33 C38 C42 65.8(5) . .
C34 C33 C38 C42 -114.5(4) . .
C32 C33 C38 C39 -110.8(5) . .
C34 C33 C38 C39 68.8(5) . .
C42 C38 C39 C40 1.7(6) . .
C33 C38 C39 C40 178.4(4) . .
C38 C39 C40 N9 -1.1(7) . .
C39 C38 C42 C41 -1.6(6) . .
C33 C38 C42 C41 -178.3(4) . .
N9 C41 C42 C38 0.9(6) . .
C2 C1 N1 C4 0.0(4) . .
C2 C1 N1 Ga1 -171.3(2) . .
C5 C4 N1 C1 179.6(3) . .
C3 C4 N1 C1 -0.8(4) . .
C5 C4 N1 Ga1 -9.3(5) . .
C3 C4 N1 Ga1 170.3(2) . .
N4 Ga1 N1 C1 -90.0(3) . .
N8 Ga1 N1 C1 0.1(3) . .
N7 Ga1 N1 C1 88.8(3) . .
N2 Ga1 N1 C1 179.7(3) . .
N4 Ga1 N1 C4 100.5(3) . .
N8 Ga1 N1 C4 -169.3(3) . .
N7 Ga1 N1 C4 -80.7(3) . .
N2 Ga1 N1 C4 10.3(3) . .
C8 C9 N2 C6 0.6(4) . .
C8 C9 N2 Ga1 179.5(2) . .
C5 C6 N2 C9 179.4(3) . .
C7 C6 N2 C9 -0.6(4) . .
C5 C6 N2 Ga1 0.5(5) . .
C7 C6 N2 Ga1 -179.4(2) . .
N5 Ga1 N2 C9 -5.9(3) . .
N4 Ga1 N2 C9 83.5(3) . .
N7 Ga1 N2 C9 -96.7(3) . .
N1 Ga1 N2 C9 175.3(3) . .
N5 Ga1 N2 C6 172.8(3) . .
N4 Ga1 N2 C6 -97.9(3) . .
N7 Ga1 N2 C6 82.0(3) . .
N1 Ga1 N2 C6 -6.1(3) . .
C11 C12 N3 C13 1.8(6) . .
C11 C12 N3 Ag1 -165.5(3) . .
C11 C12 N3 Ag2 -143.9(3) . .
C14 C13 N3 C12 -1.5(5) . .
C14 C13 N3 Ag1 165.6(3) . .
C14 C13 N3 Ag2 152.0(3) . .
N6 Ag1 N3 C12 -162.1(3) 8_455 .
N9 Ag1 N3 C12 55.6(3) 3_455 .
F3 Ag1 N3 C12 -51.0(3) . .
N6 Ag1 N3 C13 31.1(3) 8_455 .
N9 Ag1 N3 C13 -111.2(3) 3_455 .
F3 Ag1 N3 C13 142.2(3) . .
N6 Ag1 N3 Ag2 72.0(2) 8_455 .
N9 Ag1 N3 Ag2 -70.3(2) 3_455 .
F3 Ag1 N3 Ag2 -177.0(2) . .
N9 Ag2 N3 C12 9.4(5) 3_455 .
N6 Ag2 N3 C12 -135.4(3) 8_455 .
N9 Ag2 N3 C13 -139.4(3) 3_455 .
N6 Ag2 N3 C13 75.9(3) 8_455 .
N9 Ag2 N3 Ag1 76.0(3) 3_455 .
N6 Ag2 N3 Ag1 -68.7(3) 8_455 .
C16 C15 N4 C18 -0.3(4) . .
C16 C15 N4 Ga1 178.4(2) . .
C19 C18 N4 C15 177.1(3) . .
C17 C18 N4 C15 0.2(4) . .
C19 C18 N4 Ga1 -1.5(5) . .
C17 C18 N4 Ga1 -178.4(2) . .
N5 Ga1 N4 C15 -171.3(3) . .
N8 Ga1 N4 C15 -80.8(3) . .
N1 Ga1 N4 C15 10.5(3) . .
N2 Ga1 N4 C15 99.3(3) . .
N5 Ga1 N4 C18 7.0(3) . .
N8 Ga1 N4 C18 97.5(3) . .
N1 Ga1 N4 C18 -171.1(3) . .
N2 Ga1 N4 C18 -82.3(3) . .
C22 C23 N5 C20 -0.1(4) . .
C22 C23 N5 Ga1 170.2(3) . .
C19 C20 N5 C23 179.0(3) . .
C21 C20 N5 C23 0.1(4) . .
C19 C20 N5 Ga1 8.9(5) . .
C21 C20 N5 Ga1 -170.0(2) . .
N4 Ga1 N5 C23 -178.8(3) . .
N8 Ga1 N5 C23 91.1(3) . .
N7 Ga1 N5 C23 2.4(3) . .
N2 Ga1 N5 C23 -88.5(3) . .
N4 Ga1 N5 C20 -10.6(3) . .
N8 Ga1 N5 C20 -100.7(3) . .
N7 Ga1 N5 C20 170.7(3) . .
N2 Ga1 N5 C20 79.8(3) . .
C28 C27 N6 C26 0.3(6) . .
C28 C27 N6 Ag2 -171.3(3) . 8_556
C28 C27 N6 Ag1 172.7(3) . 8_556
C25 C26 N6 C27 1.0(6) . .
C25 C26 N6 Ag2 174.7(3) . 8_556
C25 C26 N6 Ag1 -170.8(3) . 8_556
C30 C29 N7 C32 -0.8(5) . .
C30 C29 N7 Ga1 -176.9(3) . .
C33 C32 N7 C29 -179.9(4) . .
C31 C32 N7 C29 -0.4(4) . .
C33 C32 N7 Ga1 -3.9(6) . .
C31 C32 N7 Ga1 175.5(3) . .
N5 Ga1 N7 C29 -89.2(3) . .
N8 Ga1 N7 C29 -179.7(3) . .
N1 Ga1 N7 C29 88.9(3) . .
N2 Ga1 N7 C29 0.1(3) . .
N5 Ga1 N7 C32 95.5(3) . .
N8 Ga1 N7 C32 5.0(3) . .
N1 Ga1 N7 C32 -86.4(3) . .
N2 Ga1 N7 C32 -175.1(3) . .
C36 C37 N8 C34 0.7(5) . .
C36 C37 N8 Ga1 -178.6(3) . .
C33 C34 N8 C37 -177.6(4) . .
C35 C34 N8 C37 0.1(5) . .
C33 C34 N8 Ga1 1.7(6) . .
C35 C34 N8 Ga1 179.5(3) . .
N5 Ga1 N8 C37 84.5(3) . .
N4 Ga1 N8 C37 -4.9(3) . .
N7 Ga1 N8 C37 175.3(3) . .
N1 Ga1 N8 C37 -96.7(3) . .
N5 Ga1 N8 C34 -94.8(3) . .
N4 Ga1 N8 C34 175.9(3) . .
N7 Ga1 N8 C34 -4.0(3) . .
N1 Ga1 N8 C34 84.1(3) . .
C42 C41 N9 C40 -0.2(6) . .
C42 C41 N9 Ag2 175.1(4) . 3_545
C42 C41 N9 Ag1 176.4(3) . 3_545
C39 C40 N9 C41 0.3(7) . .
C39 C40 N9 Ag2 -172.5(4) . 3_545
C39 C40 N9 Ag1 -176.3(3) . 3_545
F4 P1 F3 Ag1 20.5(5) . .
F1 P1 F3 Ag1 149.3(2) . .
F2 P1 F3 Ag1 -109.6(3) . .
N3 Ag1 F3 P1 20.8(3) . .
N6 Ag1 F3 P1 150.8(3) 8_455 .
N9 Ag1 F3 P1 -99.9(3) 3_455 .

loop_
_platon_squeeze_void_nr
_platon_squeeze_void_average_x
_platon_squeeze_void_average_y
_platon_squeeze_void_average_z
_platon_squeeze_void_volume
_platon_squeeze_void_count_electrons
1 -0.007 -0.024 -0.009 5139.6 1069.0
